data_1543212
loop_
_publ_author_name
'Conboy, Gary'
'Spencer, Howard J.'
'Angioni, Enrico'
'Kanibolotsky, Alexander L.'
'Findlay, Neil J.'
'Coles, Simon J.'
'Wilson, Claire'
'Pitak, Mateusz B.'
'Risko, Chad'
'Coropceanu, Veaceslav'
'Br\'edas, Jean-Luc'
'Skabara, Peter J.'

_publ_section_title
;
 To bend or not to bend -- are heteroatom interactions within conjugated
 molecules effective in dictating conformation and planarity?
;
_journal_issue 4
_journal_name_full 'Mater. Horiz.'
_journal_page_first 333
_journal_paper_doi 10.1039/C6MH00051G
_journal_volume 3
_journal_year 2016
_chemical_formula_moiety 'C34 H34 N4 O2 S2'
_chemical_formula_sum 'C34 H34 N4 O2 S2'
_chemical_formula_weight 594.77
_space_group_crystal_system monoclinic
_space_group_IT_number 14
_space_group_name_Hall '-P 2ybc'
_space_group_name_H-M_alt 'P 1 21/c 1'
_symmetry_Int_Tables_number 14
_symmetry_space_group_name_Hall '-P 2ybc'
_symmetry_space_group_name_H-M 'P 1 21/c 1'
_atom_sites_solution_hydrogens geom
_audit_creation_date 2015-12-07
_audit_creation_method
;
Olex2 1.2
(compiled 2015.09.30 svn.r3233 for OlexSys, GUI svn.r5103)
;
_audit_update_record
;
2015-12-07 deposited with the CCDC.
2016-04-26 downloaded from the CCDC.
;
_cell_angle_alpha 90
_cell_angle_beta 109.041(8)
_cell_angle_gamma 90
_cell_formula_units_Z 2
_cell_length_a 14.526(2)
_cell_length_b 5.1215(7)
_cell_length_c 20.577(3)
_cell_measurement_reflns_used 8189
_cell_measurement_temperature 100
_cell_measurement_theta_max 25.1
_cell_measurement_theta_min 3.0
_cell_volume 1447.1(4)
_computing_cell_refinement
;
CrystalClear-SM Expert 3.1 b27 (Rigaku, 20112)
;
_computing_data_collection
;
CrystalClear-SM Expert 3.1 b27 (Rigaku, 20112)
;
_computing_data_reduction
;
CrystalClear-SM Expert 3.1 b27 (Rigaku, 20112)
;
_computing_molecular_graphics 'Olex2 (Dolomanov et al., 2009)'
_computing_publication_material 'Olex2 (Dolomanov et al., 2009)'
_computing_structure_refinement 'ShelXL (Sheldrick, 2015)'
_computing_structure_solution
;
Superflip (Palatinus & Chapuis, 2007;Palatinus & van der Lee, 2008;
Palatinus et al., 2012)
;
_diffrn_ambient_temperature 100(2)
_diffrn_detector 'CCD plate'
_diffrn_detector_area_resol_mean 28.5714
_diffrn_detector_type 'Rigaku HG Saturn724+ (2x2 bin mode)'
_diffrn_measured_fraction_theta_full 0.996
_diffrn_measured_fraction_theta_max 0.996
_diffrn_measurement_details
;
scan:
    Number of images: 133
               Slice: -60.0000 - 73.0000
         Image width: 1.0000
            Exp time: 15.0000
       Rotation axis: Omega
               Omega: 0.0000
               Kappa: 14.0000
                 Phi: -180.0000
                 XTD: 44.9826
              2theta: -17.1738
scan:
    Number of images: 120
               Slice: -98.0000 - 22.0000
         Image width: 1.0000
            Exp time: 15.0000
       Rotation axis: Omega
               Omega: 0.0000
               Kappa: -72.0000
                 Phi: -129.0000
                 XTD: 44.9826
              2theta: -17.1738
scan:
    Number of images: 104
               Slice: -82.0000 - 22.0000
         Image width: 1.0000
            Exp time: 15.0000
       Rotation axis: Omega
               Omega: 0.0000
               Kappa: -72.0000
                 Phi: 25.0000
                 XTD: 44.9826
              2theta: -17.1738
scan:
    Number of images: 34
               Slice: -44.0000 - -10.0000
         Image width: 1.0000
            Exp time: 15.0000
       Rotation axis: Omega
               Omega: 0.0000
               Kappa: 72.0000
                 Phi: -180.0000
                 XTD: 44.9826
              2theta: -17.1738
scan:
    Number of images: 10
               Slice: 0.0000 - 10.0000
         Image width: 1.0000
            Exp time: 15.0000
       Rotation axis: Omega
               Omega: 0.0000
               Kappa: -44.0000
                 Phi: -129.0000
                 XTD: 44.9826
              2theta: -17.1738
scan:
    Number of images: 133
               Slice: -60.0000 - 73.0000
         Image width: 1.0000
            Exp time: 15.0000
       Rotation axis: Omega
               Omega: 0.0000
               Kappa: 14.0000
                 Phi: 77.0000
                 XTD: 44.9826
              2theta: -17.1738
scan:
    Number of images: 21
               Slice: -98.0000 - -77.0000
         Image width: 1.0000
            Exp time: 15.0000
       Rotation axis: Omega
               Omega: 0.0000
               Kappa: -72.0000
                 Phi: 128.0000
                 XTD: 44.9826
              2theta: -17.1738
;
_diffrn_measurement_device 'four-circle \k goniometer'
_diffrn_measurement_device_type 'Rigaku AFC12 (Right)'
_diffrn_measurement_method 'profile data from \w-scans'
_diffrn_measurement_specimen_support 'MiTeGen MicroLoop'
_diffrn_orient_matrix_type d*Trek
_diffrn_orient_matrix_UB_11 0.049974
_diffrn_orient_matrix_UB_12 -0.001924
_diffrn_orient_matrix_UB_13 0.011045
_diffrn_orient_matrix_UB_21 -0.019666
_diffrn_orient_matrix_UB_22 -0.184591
_diffrn_orient_matrix_UB_23 0.056834
_diffrn_orient_matrix_UB_31 0.036297
_diffrn_orient_matrix_UB_32 -0.021975
_diffrn_orient_matrix_UB_33 -0.058814
_diffrn_radiation_collimation 'Confocal mirrors, HF Varimax '
_diffrn_radiation_type MoK\a
_diffrn_radiation_wavelength 0.71075
_diffrn_reflns_av_R_equivalents 0.148
_diffrn_reflns_av_unetI/netI 0.260
_diffrn_reflns_Laue_measured_fraction_full 0.996
_diffrn_reflns_Laue_measured_fraction_max 0.996
_diffrn_reflns_limit_h_max 6
_diffrn_reflns_limit_h_min -5
_diffrn_reflns_limit_k_max 16
_diffrn_reflns_limit_k_min -16
_diffrn_reflns_limit_l_max 22
_diffrn_reflns_limit_l_min -23
_diffrn_reflns_number 16020
_diffrn_reflns_point_group_measured_fraction_full 0.996
_diffrn_reflns_point_group_measured_fraction_max 0.996
_diffrn_reflns_theta_full 25.058
_diffrn_reflns_theta_max 25.058
_diffrn_reflns_theta_min 3.023
_diffrn_reflns_transf_matrix_11 0.049974
_diffrn_reflns_transf_matrix_12 -0.001924
_diffrn_reflns_transf_matrix_13 0.011045
_diffrn_reflns_transf_matrix_21 -0.019666
_diffrn_reflns_transf_matrix_22 -0.184591
_diffrn_reflns_transf_matrix_23 0.056834
_diffrn_reflns_transf_matrix_31 0.036297
_diffrn_reflns_transf_matrix_32 -0.021975
_diffrn_reflns_transf_matrix_33 -0.058814
_diffrn_source 'Rotating Anode'
_diffrn_source_current 55.0
_diffrn_source_power 2.475
_diffrn_source_voltage 45.0
_exptl_absorpt_coefficient_mu 0.224
_exptl_absorpt_correction_T_max 1.000
_exptl_absorpt_correction_T_min 0.617
_exptl_absorpt_correction_type multi-scan
_exptl_absorpt_process_details
;
CrystalClear-SM Expert 3.1 b27 (Rigaku, 20112)
;
_exptl_crystal_colour Yellow
_exptl_crystal_density_diffrn 1.365
_exptl_crystal_description Block
_exptl_crystal_F_000 628
_exptl_crystal_size_max 0.09
_exptl_crystal_size_mid 0.05
_exptl_crystal_size_min 0.03
_refine_diff_density_max 0.754
_refine_diff_density_min -0.359
_refine_diff_density_rms 0.080
_refine_ls_extinction_method none
_refine_ls_goodness_of_fit_ref 1.137
_refine_ls_hydrogen_treatment constr
_refine_ls_matrix_type full
_refine_ls_number_parameters 191
_refine_ls_number_reflns 2550
_refine_ls_number_restraints 291
_refine_ls_restrained_S_all 1.101
_refine_ls_R_factor_all 0.3045
_refine_ls_R_factor_gt 0.1450
_refine_ls_shift/su_max 0.000
_refine_ls_shift/su_mean 0.000
_refine_ls_structure_factor_coef Fsqd
_refine_ls_weighting_details 'w=1/[\s^2^(Fo^2^)+(0.2000P)^2^] where P=(Fo^2^+2Fc^2^)/3'
_refine_ls_weighting_scheme calc
_refine_ls_wR_factor_gt 0.3462
_refine_ls_wR_factor_ref 0.4364
_reflns_Friedel_coverage 0.000
_reflns_number_gt 938
_reflns_number_total 2550
_reflns_threshold_expression 'I > 2\s(I)'
_cod_data_source_file c6mh00051g2.cif
_cod_data_source_block 2013ncs0660
_cod_depositor_comments
;
The following automatic conversions were performed:

'_exptl_absorpt_correction_type' value 'Multi-scan' changed to
'multi-scan' according to
/usr/data/users/saulius/crontab/automatic-downloads/rss-feeds/RSC/lib/dictionaries/cif_core.dic
dictionary named 'cif_core.dic' version 2.4.2 from 2011-04-26.

Automatic conversion script
Id: cif_fix_values 4268 2015-11-12 08:31:59Z antanas 

 Adding full bibliography for 1543209--1543212.cif.
;
_cod_original_cell_volume 1447.0(4)
_cod_database_code 1543212
_shelx_space_group_comment
;
The symmetry employed for this shelxl refinement is uniquely defined
by the following loop, which should always be used as a source of
symmetry information in preference to the above space-group names.
They are only intended as comments.
;
_olex2_refinement_description
;
1. Fixed Uiso
 At 1.2 times of:
  All C(H) groups, All C(H,H) groups
 At 1.5 times of:
  All C(H,H,H) groups
2. Restrained distances
 C5-C6 = C7-C6 = C7-C8 = C8-C9 = C9-C10 = C11-C10
 1.51 with sigma of 0.01
3. Uiso/Uaniso restraints and constraints
All non-hydrogen atoms restrained to be isotropic: with sigma of 0.1 and sigma
for terminal atoms of 0.2
4. Rigid body (RIGU) restrains
 All non-hydrogen atoms
 with sigma for 1-2 distances of 0.004 and sigma for 1-3 distances of 0.004
5.a Secondary CH2 refined with riding coordinates:
 C6(H6A,H6B), C7(H7A,H7B), C8(H8A,H8B), C9(H9A,H9B), C10(H10A,H10B)
5.b Aromatic/amide H refined with riding coordinates:
 C15(H15), C16(H16), C17(H17), C18(H18)
5.c Idealised Me refined as rotating group:
 C11(H11A,H11B,H11C)
;
_shelx_shelxl_version_number 2014/7
_olex2_submission_special_instructions 'No special instructions were received'

loop_
_space_group_symop_operation_xyz
'x, y, z'
'-x, y+1/2, -z+1/2'
'-x, -y, -z'
'x, -y-1/2, z-1/2'

loop_
_atom_site_label
_atom_site_type_symbol
_atom_site_fract_x
_atom_site_fract_y
_atom_site_fract_z
_atom_site_U_iso_or_equiv
_atom_site_adp_type
_atom_site_occupancy
_atom_site_site_symmetry_order
_atom_site_calc_flag
_atom_site_refinement_flags_posn
_atom_site_refinement_flags_adp
S1 S 0.69033(19) -0.2628(7) 0.49848(12) 0.1103(15) Uani 1 1 d . U
O13 O 0.4632(4) 0.4638(17) 0.3492(3) 0.102(2) Uani 1 1 d . U
N2 N 0.6117(5) 0.123(2) 0.4132(3) 0.090(3) Uani 1 1 d . U
N20 N 0.3520(5) 0.559(2) 0.4008(3) 0.103(3) Uani 1 1 d . U
C1 C 0.4644(6) 0.207(2) 0.4494(4) 0.097(3) Uani 1 1 d . U
C2 C 0.5504(7) 0.068(3) 0.4553(4) 0.099(3) Uani 1 1 d . U
C3 C 0.5849(7) -0.130(3) 0.5040(4) 0.098(3) Uani 1 1 d . U
C5 C 0.6836(7) -0.041(3) 0.4341(4) 0.103(3) Uani 1 1 d D U
C6 C 0.7624(7) -0.040(3) 0.4007(6) 0.121(4) Uani 1 1 d D U
H6A H 0.7957 -0.2119 0.4091 0.145 Uiso 1 1 calc R .
H6B H 0.7313 -0.0209 0.3504 0.145 Uiso 1 1 calc R .
C7 C 0.8373(9) 0.170(3) 0.4257(7) 0.129(4) Uani 1 1 d D U
H7A H 0.8739 0.1437 0.4750 0.155 Uiso 1 1 calc R .
H7B H 0.8052 0.3427 0.4201 0.155 Uiso 1 1 calc R .
C8 C 0.9070(10) 0.159(3) 0.3839(8) 0.172(6) Uani 1 1 d D U
H8A H 0.9443 -0.0065 0.3945 0.207 Uiso 1 1 calc R .
H8B H 0.8684 0.1570 0.3343 0.207 Uiso 1 1 calc R .
C9 C 0.9765(11) 0.381(3) 0.3977(8) 0.168(5) Uani 1 1 d D U
H9A H 1.0107 0.4024 0.4476 0.201 Uiso 1 1 calc R .
H9B H 0.9428 0.5464 0.3790 0.201 Uiso 1 1 calc R .
C10 C 1.0468(14) 0.302(5) 0.3603(11) 0.230(9) Uani 1 1 d D U
H10A H 1.1015 0.1955 0.3897 0.276 Uiso 1 1 calc R .
H10B H 1.0136 0.2063 0.3171 0.276 Uiso 1 1 calc R .
C11 C 1.0786(17) 0.562(5) 0.3471(12) 0.253(10) Uani 1 1 d D U
H11A H 1.1207 0.5468 0.3185 0.379 Uiso 1 1 calc GR .
H11B H 1.1149 0.6455 0.3909 0.379 Uiso 1 1 calc GR .
H11C H 1.0216 0.6687 0.3231 0.379 Uiso 1 1 calc GR .
C12 C 0.4263(7) 0.413(3) 0.4018(4) 0.094(3) Uani 1 1 d . U
C14 C 0.4070(7) 0.669(3) 0.3144(4) 0.100(3) Uani 1 1 d . U
C15 C 0.4135(8) 0.794(3) 0.2551(4) 0.109(3) Uani 1 1 d . U
H15 H 0.4607 0.7474 0.2343 0.130 Uiso 1 1 calc R .
C16 C 0.3479(7) 0.982(3) 0.2305(5) 0.107(4) Uani 1 1 d . U
H16 H 0.3486 1.0695 0.1899 0.129 Uiso 1 1 calc R .
C17 C 0.2782(7) 1.059(3) 0.2601(5) 0.112(4) Uani 1 1 d . U
H17 H 0.2346 1.1984 0.2410 0.135 Uiso 1 1 calc R .
C18 C 0.2743(7) 0.927(3) 0.3187(4) 0.108(3) Uani 1 1 d . U
H18 H 0.2276 0.9727 0.3400 0.129 Uiso 1 1 calc R .
C19 C 0.3397(7) 0.728(3) 0.3446(4) 0.102(3) Uani 1 1 d . U

loop_
_atom_site_aniso_label
_atom_site_aniso_U_11
_atom_site_aniso_U_22
_atom_site_aniso_U_33
_atom_site_aniso_U_23
_atom_site_aniso_U_13
_atom_site_aniso_U_12
S1 0.0733(18) 0.202(4) 0.0644(16) -0.0022(17) 0.0350(12) 0.0188(19)
O13 0.070(4) 0.194(7) 0.050(3) 0.004(4) 0.031(3) 0.009(4)
N2 0.053(4) 0.182(7) 0.042(3) -0.011(4) 0.024(3) 0.017(4)
N20 0.065(5) 0.199(8) 0.048(4) 0.009(4) 0.025(3) 0.015(5)
C1 0.060(5) 0.193(8) 0.045(4) 0.001(5) 0.026(4) 0.011(5)
C2 0.064(5) 0.200(8) 0.035(4) -0.008(5) 0.019(4) 0.011(5)
C3 0.058(5) 0.196(9) 0.044(4) -0.006(5) 0.022(4) 0.011(5)
C5 0.077(5) 0.179(9) 0.067(5) -0.011(5) 0.041(4) 0.010(5)
C6 0.096(7) 0.185(11) 0.110(7) -0.002(7) 0.071(6) 0.021(6)
C7 0.104(7) 0.162(11) 0.149(9) 0.011(7) 0.079(7) 0.020(6)
C8 0.119(9) 0.262(15) 0.171(11) 0.015(11) 0.095(9) 0.022(9)
C9 0.137(10) 0.238(14) 0.151(11) 0.064(10) 0.079(9) 0.032(9)
C10 0.146(13) 0.35(2) 0.234(19) 0.019(15) 0.111(13) 0.003(13)
C11 0.208(18) 0.37(2) 0.194(17) 0.058(17) 0.090(14) -0.021(16)
C12 0.056(5) 0.190(8) 0.039(4) -0.002(4) 0.020(4) 0.006(5)
C14 0.065(5) 0.188(8) 0.051(4) 0.004(5) 0.024(4) 0.006(5)
C15 0.072(6) 0.202(10) 0.054(5) 0.016(5) 0.025(4) 0.009(6)
C16 0.069(6) 0.196(10) 0.059(5) 0.008(5) 0.022(4) 0.002(6)
C17 0.071(6) 0.209(10) 0.057(5) 0.010(6) 0.023(4) 0.008(6)
C18 0.068(6) 0.200(9) 0.054(4) 0.002(5) 0.018(4) 0.009(6)
C19 0.063(5) 0.197(8) 0.050(4) 0.006(5) 0.025(4) 0.011(5)

loop_
_atom_type_symbol
_atom_type_description
_atom_type_scat_dispersion_real
_atom_type_scat_dispersion_imag
_atom_type_scat_source
C C 0.0033 0.0016 'International Tables Vol C Tables 4.2.6.8 and 6.1.1.4'
H H 0.0000 0.0000 'International Tables Vol C Tables 4.2.6.8 and 6.1.1.4'
N N 0.0061 0.0033 'International Tables Vol C Tables 4.2.6.8 and 6.1.1.4'
O O 0.0106 0.0060 'International Tables Vol C Tables 4.2.6.8 and 6.1.1.4'
S S 0.1246 0.1234 'International Tables Vol C Tables 4.2.6.8 and 6.1.1.4'

loop_
_geom_angle_atom_site_label_1
_geom_angle_atom_site_label_2
_geom_angle_atom_site_label_3
_geom_angle
_geom_angle_site_symmetry_1
_geom_angle_site_symmetry_3
C3 S1 C5 87.8(5) . .
C14 O13 C12 103.6(7) . .
C5 N2 C2 105.2(8) . .
C12 N20 C19 104.3(8) . .
C2 C1 C3 115.3(10) . 3_656
C2 C1 C12 124.7(9) . .
C12 C1 C3 120.0(9) . 3_656
C1 C2 N2 123.3(10) . .
C3 C2 N2 114.8(9) . .
C3 C2 C1 121.9(8) . .
C1 C3 S1 126.1(9) 3_656 .
C2 C3 S1 111.1(7) . .
C2 C3 C1 122.8(9) . 3_656
N2 C5 S1 121.1(6) . .
N2 C5 C6 119.7(10) . .
C6 C5 S1 119.1(9) . .
C5 C6 H6A 108.6 . .
C5 C6 H6B 108.6 . .
H6A C6 H6B 107.6 . .
C7 C6 C5 114.7(9) . .
C7 C6 H6A 108.6 . .
C7 C6 H6B 108.6 . .
C6 C7 H7A 109.9 . .
C6 C7 H7B 109.9 . .
C6 C7 C8 108.7(10) . .
H7A C7 H7B 108.3 . .
C8 C7 H7A 109.9 . .
C8 C7 H7B 109.9 . .
C7 C8 H8A 108.9 . .
C7 C8 H8B 108.9 . .
H8A C8 H8B 107.7 . .
C9 C8 C7 113.4(12) . .
C9 C8 H8A 108.9 . .
C9 C8 H8B 108.9 . .
C8 C9 H9A 111.2 . .
C8 C9 H9B 111.2 . .
C8 C9 C10 102.9(13) . .
H9A C9 H9B 109.1 . .
C10 C9 H9A 111.2 . .
C10 C9 H9B 111.2 . .
C9 C10 H10A 112.0 . .
C9 C10 H10B 112.0 . .
H10A C10 H10B 109.7 . .
C11 C10 C9 98.8(16) . .
C11 C10 H10A 112.0 . .
C11 C10 H10B 112.0 . .
C10 C11 H11A 109.5 . .
C10 C11 H11B 109.5 . .
C10 C11 H11C 109.5 . .
H11A C11 H11B 109.5 . .
H11A C11 H11C 109.5 . .
H11B C11 H11C 109.5 . .
O13 C12 C1 121.0(9) . .
N20 C12 O13 114.2(9) . .
N20 C12 C1 124.7(8) . .
O13 C14 C15 127.0(9) . .
C19 C14 O13 108.9(9) . .
C19 C14 C15 124.0(11) . .
C14 C15 H15 122.7 . .
C16 C15 C14 114.6(10) . .
C16 C15 H15 122.7 . .
C15 C16 H16 117.7 . .
C15 C16 C17 124.6(10) . .
C17 C16 H16 117.7 . .
C16 C17 H17 120.8 . .
C16 C17 C18 118.4(11) . .
C18 C17 H17 120.8 . .
C17 C18 H18 120.8 . .
C19 C18 C17 118.4(10) . .
C19 C18 H18 120.8 . .
C14 C19 N20 108.9(10) . .
C14 C19 C18 119.9(10) . .
C18 C19 N20 131.3(9) . .

loop_
_geom_bond_atom_site_label_1
_geom_bond_atom_site_label_2
_geom_bond_distance
_geom_bond_site_symmetry_2
S1 C3 1.713(10) .
S1 C5 1.725(12) .
O13 C12 1.379(10) .
O13 C14 1.379(12) .
N2 C2 1.456(11) .
N2 C5 1.297(12) .
N20 C12 1.306(12) .
N20 C19 1.407(13) .
C1 C2 1.408(13) .
C1 C3 1.428(12) 3_656
C1 C12 1.423(15) .
C2 C3 1.399(15) .
C3 C1 1.428(12) 3_656
C5 C6 1.515(8) .
C6 H6A 0.9900 .
C6 H6B 0.9900 .
C6 C7 1.498(9) .
C7 H7A 0.9900 .
C7 H7B 0.9900 .
C7 C8 1.528(9) .
C8 H8A 0.9900 .
C8 H8B 0.9900 .
C8 C9 1.488(9) .
C9 H9A 0.9900 .
C9 H9B 0.9900 .
C9 C10 1.521(9) .
C10 H10A 0.9900 .
C10 H10B 0.9900 .
C10 C11 1.466(10) .
C11 H11A 0.9800 .
C11 H11B 0.9800 .
C11 H11C 0.9800 .
C14 C15 1.407(13) .
C14 C19 1.353(13) .
C15 H15 0.9500 .
C15 C16 1.333(14) .
C16 H16 0.9500 .
C16 C17 1.399(13) .
C17 H17 0.9500 .
C17 C18 1.400(14) .
C18 H18 0.9500 .
C18 C19 1.376(15) .

loop_
_geom_torsion_atom_site_label_1
_geom_torsion_atom_site_label_2
_geom_torsion_atom_site_label_3
_geom_torsion_atom_site_label_4
_geom_torsion
_geom_torsion_site_symmetry_1
_geom_torsion_site_symmetry_4
S1 C5 C6 C7 -101.2(12) . .
O13 C14 C15 C16 177.9(10) . .
O13 C14 C19 N20 0.3(13) . .
O13 C14 C19 C18 -179.7(9) . .
N2 C2 C3 S1 -1.9(12) . .
N2 C2 C3 C1 178.7(9) . 3_656
N2 C5 C6 C7 79.7(14) . .
C1 C2 C3 S1 179.8(8) . .
C1 C2 C3 C1 0.5(18) . 3_656
C2 N2 C5 S1 0.5(12) . .
C2 N2 C5 C6 179.6(9) . .
C2 C1 C12 O13 11.0(16) . .
C2 C1 C12 N20 -173.0(10) . .
C3 S1 C5 N2 -1.4(9) . .
C3 S1 C5 C6 179.6(9) . .
C3 C1 C2 N2 -178.6(9) 3_656 .
C3 C1 C2 C3 -0.5(17) 3_656 .
C3 C1 C12 O13 -169.6(9) 3_656 .
C3 C1 C12 N20 6.4(17) 3_656 .
C5 S1 C3 C1 -179.0(11) . 3_656
C5 S1 C3 C2 1.7(8) . .
C5 N2 C2 C1 179.1(9) . .
C5 N2 C2 C3 0.9(12) . .
C5 C6 C7 C8 -175.7(11) . .
C6 C7 C8 C9 172.1(13) . .
C7 C8 C9 C10 170.8(14) . .
C8 C9 C10 C11 153.7(17) . .
C12 O13 C14 C15 -178.8(10) . .
C12 O13 C14 C19 -1.5(11) . .
C12 N20 C19 C14 1.1(12) . .
C12 N20 C19 C18 -178.9(12) . .
C12 C1 C2 N2 0.9(16) . .
C12 C1 C2 C3 179.0(10) . .
C14 O13 C12 N20 2.3(12) . .
C14 O13 C12 C1 178.7(9) . .
C14 C15 C16 C17 1.2(17) . .
C15 C14 C19 N20 177.7(10) . .
C15 C14 C19 C18 -2.3(18) . .
C15 C16 C17 C18 -1.9(18) . .
C16 C17 C18 C19 0.5(17) . .
C17 C18 C19 N20 -178.6(11) . .
C17 C18 C19 C14 1.5(17) . .
C19 N20 C12 O13 -2.1(12) . .
C19 N20 C12 C1 -178.4(10) . .
C19 C14 C15 C16 1.0(17) . .
